data_4316076
loop_
_publ_author_name
'Shuao Wang'
'Evgeny V. Alekseev'
'Jared T. Stritzinger'
'Wulf Depmeier'
'Thomas E. Albrecht-Schmitt'

_publ_section_title
;
 Crystal Chemistry of the Potassium and Rubidium Uranyl Borate Families
 Derived from Boric Acid Fluxes
;
_journal_name_full 'Inorganic Chemistry'
_journal_page_first 6690
_journal_page_last 6696
_journal_paper_doi 10.1021/ic100728s
_journal_volume 49
_journal_year 2010
_chemical_formula_moiety 'Rb[(UO2)2 B10 O16 (OH)3].0.7H2O'
_chemical_formula_sum 'B10 O23.7 Rb U2'
_chemical_formula_weight 1048.83
_chemical_melting_point ?
_chemical_name_common 'Rubidium uranyl borate'
_chemical_name_systematic
; 
 ? 
;
_space_group_IT_number 11
_symmetry_cell_setting monoclinic
_symmetry_space_group_name_Hall '-P 2yb'
_symmetry_space_group_name_H-M 'P 1 21/m 1'
_atom_sites_solution_hydrogens none
_atom_sites_solution_primary direct
_atom_sites_solution_secondary difmap
_audit_creation_method SHELXL-97
_cell_angle_alpha 90.00
_cell_angle_beta 119.7160(10)
_cell_angle_gamma 90.00
_cell_formula_units_Z 2
_cell_length_a 6.4063(7)
_cell_length_b 26.028(3)
_cell_length_c 6.4573(7)
_cell_measurement_reflns_used 2347
_cell_measurement_temperature 296(2)
_cell_measurement_theta_max 28.75
_cell_measurement_theta_min 1.56
_cell_volume 935.12(18)
_computing_cell_refinement 'smart saint'
_computing_data_collection smart
_computing_data_reduction SAINT
_computing_molecular_graphics 'SHELXP-97 (Sheldrick, 1997)'
_computing_publication_material 'SHELXCIF-97 (Sheldrick, 2000)'
_computing_structure_refinement 'SHELXL-97 (Sheldrick, 1997)'
_computing_structure_solution 'SHELXS-97 (Sheldrick, 1990)'
_diffrn_ambient_temperature 296(2)
_diffrn_detector_area_resol_mean 0
_diffrn_measured_fraction_theta_full 0.953
_diffrn_measured_fraction_theta_max 0.953
_diffrn_measurement_device_type 'BRUKER apex II'
_diffrn_measurement_method '0.5 wide w/ exposures'
_diffrn_radiation_monochromator 'Quazar optics'
_diffrn_radiation_source 'Imus microfocused'
_diffrn_radiation_type MoK\a
_diffrn_radiation_wavelength 0.71073
_diffrn_reflns_av_R_equivalents 0.0446
_diffrn_reflns_av_sigmaI/netI 0.0402
_diffrn_reflns_limit_h_max 8
_diffrn_reflns_limit_h_min -8
_diffrn_reflns_limit_k_max 35
_diffrn_reflns_limit_k_min -34
_diffrn_reflns_limit_l_max 8
_diffrn_reflns_limit_l_min -8
_diffrn_reflns_number 11115
_diffrn_reflns_theta_full 28.75
_diffrn_reflns_theta_max 28.75
_diffrn_reflns_theta_min 1.56
_exptl_absorpt_coefficient_mu 20.006
_exptl_absorpt_correction_T_max 0.398
_exptl_absorpt_correction_T_min 0.234
_exptl_absorpt_correction_type numerical
_exptl_absorpt_process_details SHELTXPREP
_exptl_crystal_colour Yellow-green
_exptl_crystal_density_diffrn 3.725
_exptl_crystal_density_meas ?
_exptl_crystal_density_method 'not measured'
_exptl_crystal_description Block
_exptl_crystal_F_000 921
_exptl_crystal_size_max 0.077
_exptl_crystal_size_mid 0.071
_exptl_crystal_size_min 0.046
_refine_diff_density_max 2.211
_refine_diff_density_min -4.174
_refine_diff_density_rms 0.317
_refine_ls_extinction_coef 0.00151(11)
_refine_ls_extinction_expression Fc^*^=kFc[1+0.001xFc^2^\l^3^/sin(2\q)]^-1/4^
_refine_ls_extinction_method SHELXL
_refine_ls_goodness_of_fit_ref 1.285
_refine_ls_hydrogen_treatment none
_refine_ls_matrix_type full
_refine_ls_number_parameters 174
_refine_ls_number_reflns 2347
_refine_ls_number_restraints 12
_refine_ls_restrained_S_all 1.284
_refine_ls_R_factor_all 0.0466
_refine_ls_R_factor_gt 0.0403
_refine_ls_shift/su_max 0.000
_refine_ls_shift/su_mean 0.000
_refine_ls_structure_factor_coef Fsqd
_refine_ls_weighting_details 'calc w=1/[\s^2^(Fo^2^)+(0.0161P)^2^+19.6052P] where P=(Fo^2^+2Fc^2^)/3'
_refine_ls_weighting_scheme calc
_refine_ls_wR_factor_gt 0.0850
_refine_ls_wR_factor_ref 0.0864
_reflns_number_gt 2062
_reflns_number_total 2347
_reflns_threshold_expression >2sigma(I)
_cod_data_source_file ic100728s_si_002_4.cif
_cod_data_source_block RbUBO2
_cod_depositor_comments
;
The following automatic conversions were performed:
'_symmetry_cell_setting' value 'Monoclinic' changed to 'monoclinic'
according to '/home/adriana/struct/CIF-dictionaries/cif_core.dic'
dictionary named 'cif_core.dic' version 2.4.1 from 2010-06-29.

Automatic conversion script
Id: cif_fix_enum 1555 2011-01-17 13:19:09Z saulius 

The following automatic conversions were performed:

'_chemical_melting_point' value 'n/a' was changed to '?' - the value
is undefined or not given.

Automatic conversion script
Id: cif_fix_values 1569 2011-02-09 13:29:24Z adriana 

The following automatic conversions were performed:

'_exptl_crystal_density_meas' value 'n/a' was changed to '?' - the
value is perceived as not measured.

Automatic conversion script
Id: cif_fix_values 3008 2015-01-20 13:52:24Z robertas 
;
_cod_original_cell_volume 935.10(17)
_cod_original_formula_sum 'B10 O23.70 Rb U2'
_cod_database_code 4316076

loop_
_symmetry_equiv_pos_as_xyz
'x, y, z'
'-x, y+1/2, -z'
'-x, -y, -z'
'x, -y-1/2, z'

loop_
_atom_site_label
_atom_site_type_symbol
_atom_site_fract_x
_atom_site_fract_y
_atom_site_fract_z
_atom_site_U_iso_or_equiv
_atom_site_adp_type
_atom_site_occupancy
_atom_site_symmetry_multiplicity
_atom_site_calc_flag
_atom_site_refinement_flags
_atom_site_disorder_assembly
_atom_site_disorder_group
U1 U 0.21001(5) 0.095265(12) 0.89318(5) 0.00761(7) Uani 1 1 d . . .
Rb1 Rb 0.0197(3) 0.2500 1.0658(2) 0.0300(4) Uani 1 2 d S . .
B1 B -0.1264(14) 0.0958(4) 1.2280(15) 0.0091(17) Uani 1 1 d . . .
B2 B 0.4964(18) 0.1983(4) 1.6261(18) 0.017(2) Uani 1 1 d . . .
B3 B 0.3096(14) 0.1224(4) 0.4002(15) 0.0076(16) Uani 1 1 d U . .
B4 B 0.6285(14) 0.1131(4) 0.7982(15) 0.0078(18) Uani 1 1 d . . .
B5 B 0.6876(14) 0.0748(4) 1.4786(15) 0.0094(18) Uani 1 1 d . . .
O1 O -0.468(2) 0.2500 0.6668(19) 0.039(3) Uani 1 2 d S . .
O2 O 0.3154(10) 0.1782(2) 1.4221(10) 0.0151(13) Uani 1 1 d . . .
O3 O -0.3421(10) 0.1686(2) 0.8075(10) 0.0130(13) Uani 1 1 d . . .
O4 O -0.1032(9) 0.0857(2) 0.4462(9) 0.0095(12) Uani 1 1 d . . .
O5 O 0.0751(9) 0.1063(2) 1.2076(9) 0.0108(12) Uani 1 1 d . . .
O6 O 0.1898(10) 0.1627(2) 0.8719(10) 0.0132(12) Uani 1 1 d . . .
O7 O -0.2132(9) 0.0873(2) 0.7308(9) 0.0088(12) Uani 1 1 d . . .
O8 O 0.4795(8) 0.1037(2) 1.3233(9) 0.0067(10) Uani 1 1 d U . .
O9 O 0.3763(8) 0.0985(2) 0.6315(9) 0.0063(11) Uani 1 1 d . . .
O10 O 0.2319(9) 0.0273(2) 0.9074(9) 0.0091(11) Uani 1 1 d . . .
O11 O 0.6570(8) 0.0945(2) 1.0279(9) 0.0084(11) Uani 1 1 d . . .
O12 O 0.6435(10) 0.0183(2) 1.4495(11) 0.0167(14) Uani 1 1 d . . .
O1W O -0.323(11) 0.2500 1.244(11) 0.085(18) Uiso 0.30 2 d SP . .
O2W O -0.209(9) 0.212(2) 1.357(9) 0.060(13) Uiso 0.20 1 d P . .

loop_
_atom_site_aniso_label
_atom_site_aniso_U_11
_atom_site_aniso_U_22
_atom_site_aniso_U_33
_atom_site_aniso_U_23
_atom_site_aniso_U_13
_atom_site_aniso_U_12
U1 0.00635(10) 0.01174(14) 0.00587(11) -0.00014(12) 0.00389(8) -0.00014(12)
Rb1 0.0283(7) 0.0186(6) 0.0229(6) 0.000 -0.0027(5) 0.000
B1 0.007(3) 0.011(4) 0.010(3) -0.003(3) 0.005(3) -0.004(3)
B2 0.017(4) 0.017(5) 0.013(4) 0.001(4) 0.005(4) 0.003(4)
B3 0.005(3) 0.011(3) 0.008(3) 0.000(2) 0.004(2) -0.002(2)
B4 0.004(3) 0.011(4) 0.009(4) -0.004(3) 0.004(3) -0.005(3)
B5 0.005(3) 0.022(5) 0.003(3) -0.002(3) 0.003(3) -0.002(3)
O1 0.051(7) 0.016(5) 0.027(5) 0.000 0.003(5) 0.000
O2 0.019(3) 0.012(3) 0.012(3) 0.000(2) 0.006(2) -0.001(2)
O3 0.010(2) 0.010(3) 0.016(3) 0.001(2) 0.004(2) -0.001(2)
O4 0.011(2) 0.015(3) 0.005(2) 0.002(2) 0.0052(18) 0.000(2)
O5 0.010(2) 0.018(3) 0.005(2) 0.000(2) 0.0050(18) -0.004(2)
O6 0.015(2) 0.015(3) 0.013(2) 0.000(2) 0.010(2) -0.001(2)
O7 0.006(2) 0.016(3) 0.005(2) -0.001(2) 0.0032(18) -0.001(2)
O8 0.0039(14) 0.0103(17) 0.0085(15) -0.0004(13) 0.0051(11) -0.0010(13)
O9 0.0019(18) 0.012(3) 0.004(2) 0.001(2) 0.0013(16) -0.001(2)
O10 0.007(2) 0.014(3) 0.007(2) 0.000(2) 0.0040(18) -0.002(2)
O11 0.005(2) 0.017(3) 0.006(2) -0.001(2) 0.0047(17) -0.004(2)
O12 0.020(3) 0.016(3) 0.018(3) -0.002(2) 0.012(2) -0.004(2)

loop_
_atom_type_symbol
_atom_type_description
_atom_type_scat_dispersion_real
_atom_type_scat_dispersion_imag
_atom_type_scat_source
B B 0.0013 0.0007 'International Tables Vol C Tables 4.2.6.8 and 6.1.1.4'
O O 0.0106 0.0060 'International Tables Vol C Tables 4.2.6.8 and 6.1.1.4'
Rb Rb -0.9393 2.9676 'International Tables Vol C Tables 4.2.6.8 and 6.1.1.4'
U U -9.6767 9.6646 'International Tables Vol C Tables 4.2.6.8 and 6.1.1.4'

loop_
_geom_angle_atom_site_label_1
_geom_angle_atom_site_label_2
_geom_angle_atom_site_label_3
_geom_angle
_geom_angle_site_symmetry_1
_geom_angle_site_symmetry_3
_geom_angle_publ_flag
O6 U1 O10 178.3(3) . . ?
O6 U1 O7 91.6(2) . . ?
O10 U1 O7 88.9(2) . . ?
O6 U1 O9 87.2(2) . . ?
O10 U1 O9 91.1(2) . . ?
O7 U1 O9 119.85(17) . . ?
O6 U1 O8 89.0(2) . . ?
O10 U1 O8 92.1(2) . . ?
O7 U1 O8 121.07(18) . . ?
O9 U1 O8 119.04(16) . . ?
O6 U1 O11 93.5(2) . . ?
O10 U1 O11 85.9(2) . . ?
O7 U1 O11 172.41(19) . . ?
O9 U1 O11 54.94(16) . . ?
O8 U1 O11 64.66(17) . . ?
O6 U1 O4 91.3(2) . . ?
O10 U1 O4 87.7(2) . . ?
O7 U1 O4 54.25(18) . . ?
O9 U1 O4 65.65(16) . . ?
O8 U1 O4 175.31(18) . . ?
O11 U1 O4 119.99(17) . . ?
O6 U1 O5 84.9(2) . . ?
O10 U1 O5 96.8(2) . . ?
O7 U1 O5 66.73(17) . . ?
O9 U1 O5 169.92(18) . . ?
O8 U1 O5 54.65(16) . . ?
O11 U1 O5 119.30(16) . . ?
O4 U1 O5 120.71(17) . . ?
O6 U1 B4 82.6(3) . . ?
O10 U1 B4 96.1(3) . . ?
O7 U1 B4 147.4(2) . . ?
O9 U1 B4 28.20(19) . . ?
O8 U1 B4 91.1(2) . . ?
O11 U1 B4 28.8(2) . . ?
O4 U1 B4 93.6(2) . . ?
O5 U1 B4 143.6(2) . . ?
O6 U1 B3 79.8(3) . 1_556 ?
O10 U1 B3 101.7(2) . 1_556 ?
O7 U1 B3 94.5(2) . 1_556 ?
O9 U1 B3 143.69(19) . 1_556 ?
O8 U1 B3 28.15(19) . 1_556 ?
O11 U1 B3 91.91(19) . 1_556 ?
O4 U1 B3 147.5(2) . 1_556 ?
O5 U1 B3 28.00(19) . 1_556 ?
B4 U1 B3 115.8(2) . 1_556 ?
O6 U1 Rb1 27.1(2) . . ?
O10 U1 Rb1 154.58(19) . . ?
O7 U1 Rb1 78.33(14) . . ?
O9 U1 Rb1 114.29(14) . . ?
O8 U1 Rb1 76.36(13) . . ?
O11 U1 Rb1 108.60(13) . . ?
O4 U1 Rb1 101.93(13) . . ?
O5 U1 Rb1 58.00(13) . . ?
B4 U1 Rb1 106.55(17) . . ?
B3 U1 Rb1 58.19(17) 1_556 . ?
O2 Rb1 O2 82.3(2) 4_565 . ?
O2 Rb1 O1 135.43(16) 4_565 . ?
O2 Rb1 O1 135.43(16) . . ?
O2 Rb1 O1W 90.6(9) 4_565 . ?
O2 Rb1 O1W 90.6(9) . . ?
O1 Rb1 O1W 70.3(12) . . ?
O2 Rb1 O3 161.28(19) 4_565 . ?
O2 Rb1 O3 90.42(16) . . ?
O1 Rb1 O3 45.88(11) . . ?
O1W Rb1 O3 72.1(8) . . ?
O2 Rb1 O3 90.42(16) 4_565 4_565 ?
O2 Rb1 O3 161.28(19) . 4_565 ?
O1 Rb1 O3 45.88(11) . 4_565 ?
O1W Rb1 O3 72.1(8) . 4_565 ?
O3 Rb1 O3 91.1(2) . 4_565 ?
O2 Rb1 O6 126.43(17) 4_565 . ?
O2 Rb1 O6 67.10(17) . . ?
O1 Rb1 O6 94.7(2) . . ?
O1W Rb1 O6 130.5(3) . . ?
O3 Rb1 O6 64.85(16) . . ?
O3 Rb1 O6 129.83(17) 4_565 . ?
O2 Rb1 O6 67.10(17) 4_565 4_565 ?
O2 Rb1 O6 126.43(17) . 4_565 ?
O1 Rb1 O6 94.7(2) . 4_565 ?
O1W Rb1 O6 130.5(3) . 4_565 ?
O3 Rb1 O6 129.83(17) . 4_565 ?
O3 Rb1 O6 64.85(16) 4_565 4_565 ?
O6 Rb1 O6 96.6(2) . 4_565 ?
O2 Rb1 O2W 92.7(10) 4_565 . ?
O2 Rb1 O2W 67.6(10) . . ?
O1 Rb1 O2W 85.0(9) . . ?
O1W Rb1 O2W 23.6(11) . . ?
O3 Rb1 O2W 68.6(10) . . ?
O3 Rb1 O2W 95.7(10) 4_565 . ?
O6 Rb1 O2W 112.8(10) . . ?
O6 Rb1 O2W 150.6(10) 4_565 . ?
O2 Rb1 O2W 67.6(10) 4_565 4_565 ?
O2 Rb1 O2W 92.7(10) . 4_565 ?
O1 Rb1 O2W 85.0(9) . 4_565 ?
O1W Rb1 O2W 23.6(11) . 4_565 ?
O3 Rb1 O2W 95.7(10) . 4_565 ?
O3 Rb1 O2W 68.6(10) 4_565 4_565 ?
O6 Rb1 O2W 150.6(10) . 4_565 ?
O6 Rb1 O2W 112.8(10) 4_565 4_565 ?
O2W Rb1 O2W 38(2) . 4_565 ?
O2 Rb1 B2 113.6(2) 4_565 4_464 ?
O2 Rb1 B2 156.8(2) . 4_464 ?
O1 Rb1 B2 23.23(17) . 4_464 ?
O1W Rb1 B2 73.1(11) . 4_464 ?
O3 Rb1 B2 69.1(2) . 4_464 ?
O3 Rb1 B2 23.2(2) 4_565 4_464 ?
O6 Rb1 B2 110.8(2) . 4_464 ?
O6 Rb1 B2 76.6(2) 4_565 4_464 ?
O2W Rb1 B2 93.8(9) . 4_464 ?
O2W Rb1 B2 79.1(9) 4_565 4_464 ?
O2 Rb1 B2 156.8(2) 4_565 1_454 ?
O2 Rb1 B2 113.6(2) . 1_454 ?
O1 Rb1 B2 23.23(17) . 1_454 ?
O1W Rb1 B2 73.1(11) . 1_454 ?
O3 Rb1 B2 23.2(2) . 1_454 ?
O3 Rb1 B2 69.1(2) 4_565 1_454 ?
O6 Rb1 B2 76.6(2) . 1_454 ?
O6 Rb1 B2 110.8(2) 4_565 1_454 ?
O2W Rb1 B2 79.1(9) . 1_454 ?
O2W Rb1 B2 93.8(9) 4_565 1_454 ?
B2 Rb1 B2 46.4(3) 4_464 1_454 ?
O11 B1 O4 121.2(7) 1_455 1_556 ?
O11 B1 O5 118.5(7) 1_455 . ?
O4 B1 O5 120.3(6) 1_556 . ?
O3 B2 O2 122.6(9) 1_656 . ?
O3 B2 O1 114.2(8) 1_656 1_656 ?
O2 B2 O1 123.1(9) . 1_656 ?
O3 B2 Rb1 59.5(4) 1_656 1_656 ?
O2 B2 Rb1 166.7(7) . 1_656 ?
O1 B2 Rb1 56.7(6) 1_656 1_656 ?
O3 B2 Rb1 166.8(6) 1_656 . ?
O2 B2 Rb1 44.4(4) . . ?
O1 B2 Rb1 78.8(6) 1_656 . ?
Rb1 B2 Rb1 132.4(3) 1_656 . ?
O5 B3 O2 109.6(6) 1_554 1_554 ?
O5 B3 O9 113.7(7) 1_554 . ?
O2 B3 O9 110.0(7) 1_554 . ?
O5 B3 O8 103.7(6) 1_554 1_554 ?
O2 B3 O8 111.8(7) 1_554 1_554 ?
O9 B3 O8 108.0(6) . 1_554 ?
O5 B3 U1 56.4(4) 1_554 1_554 ?
O2 B3 U1 108.2(5) 1_554 1_554 ?
O9 B3 U1 141.4(6) . 1_554 ?
O8 B3 U1 51.1(3) 1_554 1_554 ?
O7 B4 O3 112.1(7) 1_655 1_655 ?
O7 B4 O9 109.7(6) 1_655 . ?
O3 B4 O9 110.9(6) 1_655 . ?
O7 B4 O11 113.1(6) 1_655 . ?
O3 B4 O11 109.5(7) 1_655 . ?
O9 B4 O11 101.1(6) . . ?
O7 B4 U1 143.2(5) 1_655 . ?
O3 B4 U1 104.5(5) 1_655 . ?
O9 B4 U1 50.2(3) . . ?
O11 B4 U1 55.7(3) . . ?
O8 B5 O7 113.9(7) . 1_656 ?
O8 B5 O4 113.3(7) . 1_656 ?
O7 B5 O4 101.0(6) 1_656 1_656 ?
O8 B5 O12 112.3(6) . . ?
O7 B5 O12 108.1(7) 1_656 . ?
O4 B5 O12 107.4(7) 1_656 . ?
B2 O1 B2 159.0(12) 4_464 1_454 ?
B2 O1 Rb1 100.1(6) 4_464 . ?
B2 O1 Rb1 100.1(6) 1_454 . ?
B2 O1 Rb1 79.5(6) 4_464 1_454 ?
B2 O1 Rb1 79.5(6) 1_454 1_454 ?
Rb1 O1 Rb1 162.5(5) . 1_454 ?
B2 O2 B3 116.5(7) . 1_556 ?
B2 O2 Rb1 116.1(6) . . ?
B3 O2 Rb1 127.1(4) 1_556 . ?
B2 O3 B4 120.2(7) 1_454 1_455 ?
B2 O3 Rb1 97.3(5) 1_454 . ?
B4 O3 Rb1 141.4(4) 1_455 . ?
B1 O4 B5 122.6(6) 1_554 1_454 ?
B1 O4 U1 139.5(5) 1_554 . ?
B5 O4 U1 96.7(4) 1_454 . ?
B1 O5 B3 126.0(6) . 1_556 ?
B1 O5 U1 137.8(5) . . ?
B3 O5 U1 95.6(5) 1_556 . ?
U1 O6 Rb1 137.7(3) . . ?
B4 O7 B5 117.1(6) 1_455 1_454 ?
B4 O7 U1 129.8(4) 1_455 . ?
B5 O7 U1 106.3(4) 1_454 . ?
B5 O8 B3 121.6(6) . 1_556 ?
B5 O8 U1 129.8(5) . . ?
B3 O8 U1 100.8(4) 1_556 . ?
B3 O9 B4 107.0(6) . . ?
B3 O9 U1 136.1(5) . . ?
B4 O9 U1 101.6(4) . . ?
B1 O11 B4 120.5(6) 1_655 . ?
B1 O11 U1 140.8(5) 1_655 . ?
B4 O11 U1 95.5(4) . . ?
O2W O1W O2W 107(7) . 4_565 ?
O2W O1W Rb1 84(4) . . ?
O2W O1W Rb1 84(4) 4_565 . ?
O1W O2W Rb1 72(4) . . ?

loop_
_geom_bond_atom_site_label_1
_geom_bond_atom_site_label_2
_geom_bond_distance
_geom_bond_site_symmetry_2
_geom_bond_publ_flag
U1 O6 1.759(6) . ?
U1 O10 1.773(6) . ?
U1 O7 2.382(5) . ?
U1 O9 2.405(5) . ?
U1 O8 2.447(5) . ?
U1 O11 2.547(5) . ?
U1 O4 2.584(5) . ?
U1 O5 2.587(6) . ?
U1 B4 3.067(9) . ?
U1 B3 3.091(9) 1_556 ?
U1 Rb1 4.5051(9) . ?
Rb1 O2 2.837(6) 4_565 ?
Rb1 O2 2.837(6) . ?
Rb1 O1 2.900(11) . ?
Rb1 O1W 2.94(7) . ?
Rb1 O3 2.969(6) . ?
Rb1 O3 2.969(6) 4_565 ?
Rb1 O6 3.045(6) . ?
Rb1 O6 3.045(6) 4_565 ?
Rb1 O2W 3.07(6) . ?
Rb1 O2W 3.07(6) 4_565 ?
Rb1 B2 3.417(10) 4_464 ?
Rb1 B2 3.417(10) 1_454 ?
B1 O11 1.349(9) 1_455 ?
B1 O4 1.367(10) 1_556 ?
B1 O5 1.388(10) . ?
B2 O3 1.356(11) 1_656 ?
B2 O2 1.356(11) . ?
B2 O1 1.369(11) 1_656 ?
B2 Rb1 3.417(10) 1_656 ?
B3 O5 1.458(9) 1_554 ?
B3 O2 1.460(11) 1_554 ?
B3 O9 1.472(10) . ?
B3 O8 1.485(10) 1_554 ?
B3 U1 3.091(9) 1_554 ?
B4 O7 1.451(11) 1_655 ?
B4 O3 1.454(11) 1_655 ?
B4 O9 1.480(9) . ?
B4 O11 1.483(10) . ?
B5 O8 1.422(10) . ?
B5 O7 1.462(10) 1_656 ?
B5 O4 1.483(10) 1_656 ?
B5 O12 1.491(12) . ?
O1 B2 1.369(11) 4_464 ?
O1 B2 1.369(11) 1_454 ?
O1 Rb1 3.635(10) 1_454 ?
O2 B3 1.460(11) 1_556 ?
O3 B2 1.356(11) 1_454 ?
O3 B4 1.454(11) 1_455 ?
O4 B1 1.367(10) 1_554 ?
O4 B5 1.482(10) 1_454 ?
O5 B3 1.458(9) 1_556 ?
O7 B4 1.451(11) 1_455 ?
O7 B5 1.462(10) 1_454 ?
O8 B3 1.485(10) 1_556 ?
O11 B1 1.349(9) 1_655 ?
O1W O2W 1.24(6) . ?
O1W O2W 1.24(6) 4_565 ?
